data_4104014
loop_
_publ_author_name
'Shu-Dan Bian'
'Jian-Hua Jia'
'Quan-Ming Wang'

_publ_section_title
;
 High-Nuclearity Silver Clusters Templated by Carbonates Generated from
 Atmospheric Carbon Dioxide Fixation
;
_journal_name_full 'Journal of the American Chemical Society'
_journal_page_first 3422
_journal_page_last 3423
_journal_paper_doi 10.1021/ja8087696
_journal_volume 131
_journal_year 2009
_chemical_formula_sum 'C98 H148 Ag19 B F4 O4'
_chemical_formula_weight 3526.50
_chemical_name_systematic
; 
 ? 
;
_space_group_IT_number 14
_symmetry_cell_setting monoclinic
_symmetry_space_group_name_Hall '-P 2ybc'
_symmetry_space_group_name_H-M 'P 1 21/c 1'
_atom_sites_solution_hydrogens geom
_atom_sites_solution_primary direct
_atom_sites_solution_secondary difmap
_audit_creation_method SHELXL-97
_cell_angle_alpha 90.00
_cell_angle_beta 93.151(2)
_cell_angle_gamma 90.00
_cell_formula_units_Z 4
_cell_length_a 21.7271(4)
_cell_length_b 15.8981(2)
_cell_length_c 34.0433(5)
_cell_measurement_temperature 173(2)
_cell_volume 11741.4(3)
_computing_cell_refinement 'CrysAlis RED, Oxford Diffraction Ltd.'
_computing_data_collection 'CrysAlis CCD, Oxford Diffraction Ltd.'
_computing_data_reduction 'CrysAlis RED, Oxford Diffraction Ltd.'
_computing_structure_refinement 'SHELXL-97 (Sheldrick, 1997)'
_computing_structure_solution 'SHELXS-97 (Sheldrick, 1990)'
_diffrn_ambient_temperature 173(2)
_diffrn_measured_fraction_theta_full 0.958
_diffrn_measured_fraction_theta_max 0.846
_diffrn_measurement_device_type 'Oxford Gemini S Ultra'
_diffrn_radiation_monochromator graphite
_diffrn_radiation_source 'Enhance (Mo) X-ray Source'
_diffrn_radiation_type MoK\a
_diffrn_radiation_wavelength 0.71073
_diffrn_reflns_av_R_equivalents 0.0662
_diffrn_reflns_av_sigmaI/netI 0.1443
_diffrn_reflns_limit_h_max 30
_diffrn_reflns_limit_h_min -28
_diffrn_reflns_limit_k_max 22
_diffrn_reflns_limit_k_min -21
_diffrn_reflns_limit_l_max 48
_diffrn_reflns_limit_l_min -47
_diffrn_reflns_number 77351
_diffrn_reflns_theta_full 26.00
_diffrn_reflns_theta_max 30.88
_diffrn_reflns_theta_min 2.36
_exptl_absorpt_coefficient_mu 3.134
_exptl_absorpt_correction_T_max 0.6340
_exptl_absorpt_correction_T_min 0.4740
_exptl_absorpt_correction_type multi-scan
_exptl_absorpt_process_details
;
CrysAlis RED, Oxford Diffraction Ltd.,
Version 1.171.32.4 (release 27-04-2006 CrysAlis171 .NET)
(compiled Apr 27 2007,17:53:11)
empirical absorption correction using spherical harmonics,
 implemented in SCALE3 ABSPACK scaling algorithm.
;
_exptl_crystal_colour colorless
_exptl_crystal_density_diffrn 1.995
_exptl_crystal_density_method 'not measured'
_exptl_crystal_description block-like
_exptl_crystal_F_000 6808
_exptl_crystal_size_max 0.28
_exptl_crystal_size_mid 0.24
_exptl_crystal_size_min 0.16
_refine_diff_density_max 2.032
_refine_diff_density_min -2.438
_refine_diff_density_rms 0.154
_refine_ls_extinction_method none
_refine_ls_goodness_of_fit_ref 0.919
_refine_ls_hydrogen_treatment constr
_refine_ls_matrix_type full
_refine_ls_number_parameters 1140
_refine_ls_number_reflns 31322
_refine_ls_number_restraints 211
_refine_ls_restrained_S_all 0.929
_refine_ls_R_factor_all 0.1668
_refine_ls_R_factor_gt 0.0649
_refine_ls_shift/su_max 0.001
_refine_ls_shift/su_mean 0.000
_refine_ls_structure_factor_coef Fsqd
_refine_ls_weighting_details 'calc w=1/[\s^2^(Fo^2^)+(0.0668P)^2^+0.0000P] where P=(Fo^2^+2Fc^2^)/3'
_refine_ls_weighting_scheme calc
_refine_ls_wR_factor_gt 0.1309
_refine_ls_wR_factor_ref 0.1527
_reflns_number_gt 13604
_reflns_number_total 31322
_reflns_threshold_expression >2sigma(I)
_cod_data_source_file ja8087696_si_002_2.cif
_cod_data_source_block p
_cod_database_code 4104014

loop_
_symmetry_equiv_pos_as_xyz
'x, y, z'
'-x, y+1/2, -z+1/2'
'-x, -y, -z'
'x, -y-1/2, z-1/2'

loop_
_atom_site_label
_atom_site_type_symbol
_atom_site_fract_x
_atom_site_fract_y
_atom_site_fract_z
_atom_site_U_iso_or_equiv
_atom_site_adp_type
_atom_site_occupancy
_atom_site_symmetry_multiplicity
_atom_site_calc_flag
_atom_site_refinement_flags
Ag1' Ag 0.35269(8) 0.11708(9) 0.18237(5) 0.0569(4) Uani 0.50 1 d P
Ag1 Ag 0.39335(8) 0.11951(9) 0.15986(5) 0.0501(4) Uani 0.50 1 d P
Ag2 Ag 0.27161(6) 0.00458(8) 0.18696(4) 0.0324(3) Uani 0.50 1 d P
Ag2' Ag 0.26642(9) -0.03687(15) 0.16342(7) 0.0817(6) Uani 0.50 1 d P
Ag3 Ag 0.17968(4) 0.10206(4) 0.20737(2) 0.04586(18) Uani 1 1 d .
Ag4 Ag 0.27606(3) 0.36594(4) 0.07884(2) 0.04133(17) Uani 1 1 d .
Ag5 Ag 0.24987(4) 0.25997(4) 0.21371(2) 0.04822(19) Uani 1 1 d .
Ag6 Ag 0.27988(4) 0.43343(4) 0.15640(2) 0.04719(18) Uani 1 1 d .
Ag7 Ag 0.15944(4) 0.08240(5) 0.04536(2) 0.04646(18) Uani 1 1 d .
Ag8 Ag 0.15197(3) 0.34537(4) 0.10561(2) 0.04367(17) Uani 1 1 d .
Ag9 Ag 0.36856(4) 0.29676(4) 0.18084(2) 0.0499(2) Uani 1 1 d .
Ag10 Ag 0.38965(4) 0.27071(5) 0.09269(2) 0.0532(2) Uani 1 1 d .
Ag11 Ag 0.12850(4) 0.02310(4) 0.13658(2) 0.0515(2) Uani 1 1 d .
Ag12 Ag 0.09580(4) 0.23307(4) 0.17670(2) 0.0528(2) Uani 1 1 d .
Ag13 Ag 0.24853(4) 0.22236(4) 0.03046(2) 0.0526(2) Uani 1 1 d .
Ag14 Ag 0.26956(4) -0.02593(5) 0.03009(2) 0.0556(2) Uani 1 1 d .
Ag15 Ag 0.36574(4) 0.12929(5) 0.03989(2) 0.0584(2) Uani 1 1 d .
Ag16 Ag 0.20295(5) -0.10498(4) 0.09377(2) 0.0683(3) Uani 1 1 d .
Ag17 Ag 0.32984(6) 0.02985(7) 0.10731(3) 0.0928(4) Uani 1 1 d .
Ag18 Ag 0.07632(3) 0.17760(4) 0.094570(19) 0.03774(16) Uani 1 1 d .
Ag19 Ag 0.15901(3) 0.38845(4) 0.18905(2) 0.03978(16) Uani 1 1 d .
C1 C 0.2408(4) 0.1715(5) 0.1239(2) 0.0322(19) Uani 1 1 d .
O1 O 0.2094(3) 0.2250(4) 0.14103(17) 0.0447(15) Uani 1 1 d .
O2 O 0.2239(4) 0.0935(4) 0.1198(2) 0.0588(19) Uani 1 1 d .
O3 O 0.2927(4) 0.1902(5) 0.1098(3) 0.091(3) Uani 1 1 d .
C11 C 0.1429(4) 0.3006(5) 0.2325(2) 0.038(2) Uani 1 1 d .
C12 C 0.1339(4) 0.2678(5) 0.2642(3) 0.041(2) Uani 1 1 d .
C13 C 0.1208(5) 0.2301(6) 0.3023(2) 0.052(3) Uani 1 1 d U
C14 C 0.1524(10) 0.2802(10) 0.3334(4) 0.145(7) Uani 1 1 d U
H14A H 0.1392 0.3391 0.3309 0.218 Uiso 1 1 calc R
H14B H 0.1970 0.2766 0.3311 0.218 Uiso 1 1 calc R
H14C H 0.1419 0.2586 0.3592 0.218 Uiso 1 1 calc R
C15 C 0.0494(7) 0.2329(11) 0.3065(4) 0.118(5) Uani 1 1 d U
H15A H 0.0352 0.2914 0.3054 0.176 Uiso 1 1 calc R
H15B H 0.0396 0.2082 0.3318 0.176 Uiso 1 1 calc R
H15C H 0.0286 0.2009 0.2851 0.176 Uiso 1 1 calc R
C16 C 0.1390(9) 0.1387(7) 0.3043(4) 0.108(6) Uani 1 1 d U
H16A H 0.1837 0.1337 0.3021 0.163 Uiso 1 1 calc R
H16B H 0.1177 0.1081 0.2826 0.163 Uiso 1 1 calc R
H16C H 0.1276 0.1148 0.3294 0.163 Uiso 1 1 calc R
C21 C 0.0547(4) 0.2940(5) 0.1180(3) 0.039(2) Uani 1 1 d .
C22 C 0.0248(4) 0.3525(5) 0.1291(2) 0.036(2) Uani 1 1 d .
C23 C -0.0147(5) 0.4239(6) 0.1410(3) 0.054(3) Uani 1 1 d .
C24 C -0.0815(6) 0.4075(8) 0.1298(5) 0.110(6) Uani 1 1 d .
H24A H -0.0951 0.3568 0.1432 0.164 Uiso 1 1 calc R
H24B H -0.0868 0.3994 0.1013 0.164 Uiso 1 1 calc R
H24C H -0.1063 0.4557 0.1375 0.164 Uiso 1 1 calc R
C25 C -0.0036(7) 0.4384(8) 0.1855(3) 0.095(5) Uani 1 1 d .
H25A H -0.0162 0.3883 0.1997 0.142 Uiso 1 1 calc R
H25B H -0.0279 0.4869 0.1934 0.142 Uiso 1 1 calc R
H25C H 0.0402 0.4493 0.1916 0.142 Uiso 1 1 calc R
C26 C 0.0061(6) 0.5045(6) 0.1199(4) 0.079(4) Uani 1 1 d .
H26A H -0.0013 0.4978 0.0915 0.118 Uiso 1 1 calc R
H26B H 0.0502 0.5138 0.1261 0.118 Uiso 1 1 calc R
H26C H -0.0173 0.5528 0.1289 0.118 Uiso 1 1 calc R
C31 C 0.1783(4) 0.4751(6) 0.1459(3) 0.049(2) Uani 1 1 d .
C32 C 0.1939(4) 0.5366(5) 0.1274(3) 0.041(2) Uani 1 1 d .
C33 C 0.2075(5) 0.6158(5) 0.1057(3) 0.049(2) Uani 1 1 d .
C34 C 0.1480(6) 0.6631(6) 0.0966(4) 0.090(4) Uani 1 1 d .
H34A H 0.1299 0.6791 0.1213 0.135 Uiso 1 1 calc R
H34B H 0.1191 0.6270 0.0813 0.135 Uiso 1 1 calc R
H34C H 0.1565 0.7137 0.0815 0.135 Uiso 1 1 calc R
C35 C 0.2533(6) 0.6683(6) 0.1305(4) 0.077(4) Uani 1 1 d .
H35A H 0.2348 0.6848 0.1550 0.115 Uiso 1 1 calc R
H35B H 0.2640 0.7189 0.1158 0.115 Uiso 1 1 calc R
H35C H 0.2907 0.6353 0.1367 0.115 Uiso 1 1 calc R
C36 C 0.2356(6) 0.5898(6) 0.0669(3) 0.073(4) Uani 1 1 d .
H36A H 0.2056 0.5559 0.0512 0.109 Uiso 1 1 calc R
H36B H 0.2730 0.5566 0.0727 0.109 Uiso 1 1 calc R
H36C H 0.2459 0.6402 0.0521 0.109 Uiso 1 1 calc R
C41 C 0.3169(4) 0.3724(5) 0.2154(3) 0.038(2) Uani 1 1 d .
C42 C 0.3050(4) 0.4324(6) 0.2360(3) 0.046(2) Uani 1 1 d .
C43 C 0.2937(4) 0.5030(5) 0.2624(3) 0.042(2) Uani 1 1 d .
C44 C 0.2263(7) 0.5263(9) 0.2603(5) 0.128(7) Uani 1 1 d .
H44A H 0.2134 0.5417 0.2332 0.191 Uiso 1 1 calc R
H44B H 0.2199 0.5742 0.2777 0.191 Uiso 1 1 calc R
H44C H 0.2019 0.4783 0.2685 0.191 Uiso 1 1 calc R
C45 C 0.3277(7) 0.5800(7) 0.2498(4) 0.087(4) Uani 1 1 d .
H45A H 0.3122 0.5968 0.2234 0.130 Uiso 1 1 calc R
H45B H 0.3719 0.5674 0.2494 0.130 Uiso 1 1 calc R
H45C H 0.3214 0.6259 0.2683 0.130 Uiso 1 1 calc R
C46 C 0.3173(8) 0.4784(7) 0.3038(3) 0.094(5) Uani 1 1 d .
H46A H 0.2955 0.4280 0.3121 0.142 Uiso 1 1 calc R
H46B H 0.3101 0.5247 0.3219 0.142 Uiso 1 1 calc R
H46C H 0.3616 0.4665 0.3039 0.142 Uiso 1 1 calc R
C51 C 0.3659(5) 0.2588(7) 0.0277(2) 0.047(2) Uani 1 1 d .
C52 C 0.3696(5) 0.3208(7) 0.0074(3) 0.056(3) Uani 1 1 d .
C53 C 0.3732(8) 0.3953(8) -0.0175(4) 0.090(4) Uani 1 1 d U
C54 C 0.4225(12) 0.4496(12) 0.0000(6) 0.197(10) Uani 1 1 d U
H54A H 0.4121 0.4663 0.0266 0.296 Uiso 1 1 calc R
H54B H 0.4265 0.4999 -0.0163 0.296 Uiso 1 1 calc R
H54C H 0.4616 0.4187 0.0014 0.296 Uiso 1 1 calc R
C55 C 0.3196(11) 0.4461(11) -0.0176(6) 0.189(10) Uani 1 1 d U
H55A H 0.3098 0.4587 0.0095 0.284 Uiso 1 1 calc R
H55B H 0.2850 0.4160 -0.0309 0.284 Uiso 1 1 calc R
H55C H 0.3268 0.4987 -0.0317 0.284 Uiso 1 1 calc R
C56 C 0.3909(11) 0.3745(10) -0.0575(4) 0.155(8) Uani 1 1 d U
H56A H 0.3605 0.3358 -0.0698 0.233 Uiso 1 1 calc R
H56B H 0.4316 0.3477 -0.0561 0.233 Uiso 1 1 calc R
H56C H 0.3924 0.4260 -0.0732 0.233 Uiso 1 1 calc R
C61 C 0.1949(4) 0.3404(5) 0.0440(3) 0.037(2) Uani 1 1 d .
C62 C 0.1539(5) 0.3559(5) 0.0208(3) 0.046(2) Uani 1 1 d .
C63 C 0.1038(6) 0.3781(7) -0.0078(4) 0.071(3) Uani 1 1 d .
C64 C 0.1156(8) 0.3415(10) -0.0469(4) 0.121(6) Uani 1 1 d .
H64A H 0.1163 0.2800 -0.0450 0.182 Uiso 1 1 calc R
H64B H 0.1555 0.3615 -0.0553 0.182 Uiso 1 1 calc R
H64C H 0.0829 0.3589 -0.0662 0.182 Uiso 1 1 calc R
C65 C 0.0423(7) 0.3470(10) 0.0057(5) 0.117(6) Uani 1 1 d .
H65A H 0.0437 0.2857 0.0088 0.176 Uiso 1 1 calc R
H65B H 0.0095 0.3620 -0.0140 0.176 Uiso 1 1 calc R
H65C H 0.0340 0.3731 0.0309 0.176 Uiso 1 1 calc R
C66 C 0.1011(9) 0.4728(7) -0.0117(6) 0.161(10) Uani 1 1 d .
H66A H 0.1399 0.4934 -0.0215 0.242 Uiso 1 1 calc R
H66B H 0.0947 0.4979 0.0140 0.242 Uiso 1 1 calc R
H66C H 0.0669 0.4884 -0.0302 0.242 Uiso 1 1 calc R
C71 C 0.3521(4) 0.4159(5) 0.1098(3) 0.043(2) Uani 1 1 d .
C72 C 0.3999(4) 0.4520(6) 0.1214(2) 0.042(2) Uani 1 1 d .
C73 C 0.4574(6) 0.4943(9) 0.1338(3) 0.080(4) Uani 1 1 d U
C74 C 0.4639(9) 0.4872(16) 0.1779(5) 0.209(10) Uani 1 1 d U
H74A H 0.4658 0.4277 0.1854 0.314 Uiso 1 1 calc R
H74B H 0.4284 0.5137 0.1894 0.314 Uiso 1 1 calc R
H74C H 0.5018 0.5155 0.1876 0.314 Uiso 1 1 calc R
C75 C 0.4566(7) 0.5853(8) 0.1214(5) 0.120(6) Uani 1 1 d U
H75A H 0.4485 0.5890 0.0929 0.180 Uiso 1 1 calc R
H75B H 0.4966 0.6111 0.1287 0.180 Uiso 1 1 calc R
H75C H 0.4241 0.6151 0.1347 0.180 Uiso 1 1 calc R
C76 C 0.5114(6) 0.4512(10) 0.1159(6) 0.130(6) Uani 1 1 d U
H76A H 0.5114 0.3913 0.1227 0.196 Uiso 1 1 calc R
H76B H 0.5500 0.4770 0.1261 0.196 Uiso 1 1 calc R
H76C H 0.5077 0.4573 0.0872 0.196 Uiso 1 1 calc R
C81 C 0.2701(5) 0.1177(5) 0.2311(3) 0.044(2) Uani 1 1 d .
C82 C 0.3118(5) 0.1362(5) 0.2554(3) 0.048(2) Uani 1 1 d .
C83 C 0.3599(6) 0.1525(6) 0.2862(3) 0.063(3) Uani 1 1 d .
C84 C 0.3539(7) 0.0837(9) 0.3177(4) 0.093(4) Uani 1 1 d .
H84A H 0.3594 0.0283 0.3058 0.140 Uiso 1 1 calc R
H84B H 0.3130 0.0869 0.3284 0.140 Uiso 1 1 calc R
H84C H 0.3856 0.0922 0.3390 0.140 Uiso 1 1 calc R
C85 C 0.3520(8) 0.2398(8) 0.3044(4) 0.108(5) Uani 1 1 d .
H85A H 0.3564 0.2829 0.2842 0.162 Uiso 1 1 calc R
H85B H 0.3835 0.2482 0.3258 0.162 Uiso 1 1 calc R
H85C H 0.3110 0.2440 0.3148 0.162 Uiso 1 1 calc R
C86 C 0.4227(6) 0.1456(9) 0.2697(4) 0.095(4) Uani 1 1 d .
H86A H 0.4270 0.1890 0.2496 0.142 Uiso 1 1 calc R
H86B H 0.4272 0.0899 0.2578 0.142 Uiso 1 1 calc R
H86C H 0.4546 0.1534 0.2908 0.142 Uiso 1 1 calc R
C91 C 0.2228(4) 0.0994(5) 0.0014(2) 0.038(2) Uani 1 1 d .
C92 C 0.2448(5) 0.0936(6) -0.0293(3) 0.049(2) Uani 1 1 d .
C93 C 0.2720(7) 0.0871(12) -0.0687(3) 0.106(5) Uani 1 1 d U
C94 C 0.3222(9) 0.0193(17) -0.0658(5) 0.220(11) Uani 1 1 d U
H94A H 0.3555 0.0373 -0.0471 0.330 Uiso 1 1 calc R
H94B H 0.3386 0.0108 -0.0917 0.330 Uiso 1 1 calc R
H94C H 0.3045 -0.0335 -0.0567 0.330 Uiso 1 1 calc R
C95 C 0.2921(11) 0.1671(14) -0.0805(5) 0.198(10) Uani 1 1 d U
H95A H 0.2576 0.2069 -0.0804 0.296 Uiso 1 1 calc R
H95B H 0.3070 0.1634 -0.1071 0.296 Uiso 1 1 calc R
H95C H 0.3255 0.1866 -0.0623 0.296 Uiso 1 1 calc R
C96 C 0.2210(8) 0.0551(11) -0.0991(3) 0.118(6) Uani 1 1 d U
H96A H 0.1890 0.0982 -0.1029 0.177 Uiso 1 1 calc R
H96B H 0.2028 0.0034 -0.0893 0.177 Uiso 1 1 calc R
H96C H 0.2393 0.0437 -0.1242 0.177 Uiso 1 1 calc R
C101 C 0.4302(7) 0.2222(10) 0.1534(3) 0.099(5) Uani 1 1 d .
C102 C 0.4768(6) 0.1981(8) 0.1370(4) 0.082(4) Uani 1 1 d .
C103 C 0.5340(7) 0.1630(10) 0.1230(5) 0.112(5) Uani 1 1 d U
C104 C 0.5787(9) 0.1531(14) 0.1577(6) 0.179(9) Uani 1 1 d U
H10A H 0.5630 0.1112 0.1758 0.268 Uiso 1 1 calc R
H10B H 0.5838 0.2071 0.1714 0.268 Uiso 1 1 calc R
H10C H 0.6186 0.1344 0.1488 0.268 Uiso 1 1 calc R
C105 C 0.5198(9) 0.0828(13) 0.1000(7) 0.206(10) Uani 1 1 d U
H10D H 0.5024 0.0410 0.1174 0.309 Uiso 1 1 calc R
H10E H 0.5579 0.0608 0.0897 0.309 Uiso 1 1 calc R
H10F H 0.4900 0.0950 0.0781 0.309 Uiso 1 1 calc R
C106 C 0.5632(9) 0.2274(15) 0.0944(6) 0.172(9) Uani 1 1 d U
H10G H 0.5340 0.2385 0.0720 0.257 Uiso 1 1 calc R
H10H H 0.6013 0.2038 0.0849 0.257 Uiso 1 1 calc R
H10I H 0.5725 0.2800 0.1085 0.257 Uiso 1 1 calc R
C111 C 0.0856(4) 0.0877(5) 0.1905(3) 0.039(2) Uani 1 1 d .
C112 C 0.0308(5) 0.0887(5) 0.1896(2) 0.037(2) Uani 1 1 d .
C113 C -0.0374(5) 0.0867(7) 0.1884(3) 0.054(3) Uani 1 1 d U
C114 C -0.0611(8) 0.1355(15) 0.2185(6) 0.203(10) Uani 1 1 d U
H11A H -0.0480 0.1941 0.2157 0.304 Uiso 1 1 calc R
H11B H -0.0457 0.1138 0.2441 0.304 Uiso 1 1 calc R
H11C H -0.1063 0.1327 0.2166 0.304 Uiso 1 1 calc R
C115 C -0.0635(7) 0.1014(16) 0.1498(5) 0.173(8) Uani 1 1 d U
H11D H -0.0542 0.1590 0.1418 0.260 Uiso 1 1 calc R
H11E H -0.1082 0.0936 0.1494 0.260 Uiso 1 1 calc R
H11F H -0.0458 0.0616 0.1315 0.260 Uiso 1 1 calc R
C116 C -0.0577(8) -0.0030(11) 0.1950(6) 0.153(7) Uani 1 1 d U
H11G H -0.0422 -0.0393 0.1745 0.230 Uiso 1 1 calc R
H11H H -0.1029 -0.0056 0.1940 0.230 Uiso 1 1 calc R
H11I H -0.0413 -0.0223 0.2209 0.230 Uiso 1 1 calc R
C121 C 0.0757(5) 0.0523(5) 0.0741(2) 0.041(2) Uani 1 1 d .
C122 C 0.0491(5) -0.0139(6) 0.0703(3) 0.046(2) Uani 1 1 d .
C123 C 0.0120(7) -0.0909(7) 0.0633(4) 0.076(4) Uani 1 1 d .
C124 C 0.0360(11) -0.1285(9) 0.0251(5) 0.174(11) Uani 1 1 d .
H12A H 0.0135 -0.1803 0.0183 0.262 Uiso 1 1 calc R
H12B H 0.0801 -0.1411 0.0291 0.262 Uiso 1 1 calc R
H12C H 0.0298 -0.0878 0.0036 0.262 Uiso 1 1 calc R
C125 C -0.0557(7) -0.0710(8) 0.0613(5) 0.113(6) Uani 1 1 d .
H12D H -0.0674 -0.0501 0.0869 0.170 Uiso 1 1 calc R
H12E H -0.0792 -0.1221 0.0545 0.170 Uiso 1 1 calc R
H12F H -0.0646 -0.0280 0.0412 0.170 Uiso 1 1 calc R
C126 C 0.0269(7) -0.1519(7) 0.0957(5) 0.113(6) Uani 1 1 d .
H12G H 0.0125 -0.1297 0.1204 0.169 Uiso 1 1 calc R
H12H H 0.0716 -0.1604 0.0984 0.169 Uiso 1 1 calc R
H12I H 0.0065 -0.2057 0.0896 0.169 Uiso 1 1 calc R
C131 C 0.2106(7) -0.1385(7) 0.0359(4) 0.078(4) Uani 1 1 d .
C132 C 0.2025(8) -0.1755(7) 0.0066(4) 0.095(5) Uani 1 1 d .
C133 C 0.1914(13) -0.2257(11) -0.0311(4) 0.159(8) Uani 1 1 d U
C134 C 0.2442(13) -0.2680(14) -0.0423(5) 0.222(12) Uani 1 1 d U
H13B H 0.2759 -0.2269 -0.0483 0.333 Uiso 1 1 calc R
H13C H 0.2339 -0.3022 -0.0657 0.333 Uiso 1 1 calc R
H13D H 0.2596 -0.3044 -0.0207 0.333 Uiso 1 1 calc R
C135 C 0.1362(14) -0.2958(10) -0.0196(5) 0.210(11) Uani 1 1 d U
H13E H 0.1531 -0.3349 0.0004 0.315 Uiso 1 1 calc R
H13F H 0.1224 -0.3273 -0.0432 0.315 Uiso 1 1 calc R
H13G H 0.1011 -0.2656 -0.0094 0.315 Uiso 1 1 calc R
C136 C 0.1577(12) -0.1718(10) -0.0619(4) 0.167(9) Uani 1 1 d U
H13H H 0.1856 -0.1281 -0.0708 0.250 Uiso 1 1 calc R
H13I H 0.1220 -0.1455 -0.0506 0.250 Uiso 1 1 calc R
H13J H 0.1439 -0.2070 -0.0843 0.250 Uiso 1 1 calc R
C141 C 0.1897(6) -0.0978(6) 0.1542(3) 0.064(3) Uani 1 1 d .
C142 C 0.1800(5) -0.1168(6) 0.1868(3) 0.055(3) Uani 1 1 d .
C143 C 0.1624(6) -0.1513(6) 0.2244(3) 0.061(3) Uani 1 1 d .
C144 C 0.1860(9) -0.0981(8) 0.2589(4) 0.121(7) Uani 1 1 d .
H14E H 0.1702 -0.0406 0.2557 0.181 Uiso 1 1 calc R
H14F H 0.2311 -0.0970 0.2600 0.181 Uiso 1 1 calc R
H14G H 0.1719 -0.1221 0.2834 0.181 Uiso 1 1 calc R
C145 C 0.0945(7) -0.1506(9) 0.2239(5) 0.119(6) Uani 1 1 d .
H14H H 0.0778 -0.1850 0.2020 0.178 Uiso 1 1 calc R
H14I H 0.0796 -0.0927 0.2207 0.178 Uiso 1 1 calc R
H14J H 0.0810 -0.1736 0.2487 0.178 Uiso 1 1 calc R
C146 C 0.1848(8) -0.2396(7) 0.2292(4) 0.096(5) Uani 1 1 d .
H14K H 0.1700 -0.2729 0.2064 0.144 Uiso 1 1 calc R
H14L H 0.1690 -0.2637 0.2532 0.144 Uiso 1 1 calc R
H14M H 0.2299 -0.2400 0.2312 0.144 Uiso 1 1 calc R
C151 C 0.3691(5) -0.0134(6) 0.1655(3) 0.053(3) Uani 1 1 d .
C152 C 0.3891(5) -0.0703(6) 0.1865(3) 0.051(3) Uani 1 1 d .
C153 C 0.4138(8) -0.1391(7) 0.2121(4) 0.092(4) Uani 1 1 d U
C154 C 0.3900(10) -0.1340(10) 0.2515(4) 0.135(7) Uani 1 1 d U
H15D H 0.3454 -0.1434 0.2497 0.203 Uiso 1 1 calc R
H15E H 0.3988 -0.0782 0.2626 0.203 Uiso 1 1 calc R
H15F H 0.4099 -0.1771 0.2684 0.203 Uiso 1 1 calc R
C155 C 0.4844(10) -0.1272(12) 0.2139(6) 0.161(8) Uani 1 1 d U
H15G H 0.5039 -0.1707 0.2307 0.242 Uiso 1 1 calc R
H15H H 0.4948 -0.0716 0.2248 0.242 Uiso 1 1 calc R
H15I H 0.4993 -0.1317 0.1873 0.242 Uiso 1 1 calc R
C156 C 0.3975(11) -0.2217(8) 0.1954(5) 0.158(8) Uani 1 1 d U
H15J H 0.3527 -0.2291 0.1948 0.237 Uiso 1 1 calc R
H15K H 0.4174 -0.2659 0.2116 0.237 Uiso 1 1 calc R
H15L H 0.4115 -0.2254 0.1686 0.237 Uiso 1 1 calc R
C161 C 0.3713(5) -0.0009(7) 0.0489(3) 0.060(3) Uani 1 1 d .
C162 C 0.3916(6) -0.0701(7) 0.0482(3) 0.071(4) Uani 1 1 d .
C163 C 0.4235(16) -0.1490(11) 0.0478(6) 0.200(10) Uani 1 1 d U
C164 C 0.4704(15) -0.1560(12) 0.0798(9) 0.233(13) Uani 1 1 d U
H16D H 0.5072 -0.1247 0.0731 0.349 Uiso 1 1 calc R
H16E H 0.4812 -0.2154 0.0840 0.349 Uiso 1 1 calc R
H16F H 0.4546 -0.1328 0.1039 0.349 Uiso 1 1 calc R
C165 C 0.4325(18) -0.1768(15) 0.0129(7) 0.316(15) Uani 1 1 d U
H16G H 0.4573 -0.1360 -0.0010 0.474 Uiso 1 1 calc R
H16H H 0.3928 -0.1847 -0.0017 0.474 Uiso 1 1 calc R
H16I H 0.4544 -0.2307 0.0148 0.474 Uiso 1 1 calc R
C166 C 0.3775(16) -0.2114(11) 0.0674(9) 0.249(13) Uani 1 1 d U
H16J H 0.3405 -0.2186 0.0499 0.373 Uiso 1 1 calc R
H16K H 0.3659 -0.1883 0.0926 0.373 Uiso 1 1 calc R
H16L H 0.3977 -0.2660 0.0717 0.373 Uiso 1 1 calc R
B1 B -0.2528(6) 0.2302(7) 0.1572(4) 0.095(5) Uiso 1 1 d D
F1 F -0.2865(8) 0.2771(10) 0.1298(4) 0.164(7) Uiso 0.60 1 d PD
F2 F -0.2530(7) 0.1515(7) 0.1480(4) 0.106(4) Uiso 0.60 1 d PD
F3 F -0.1963(6) 0.2633(9) 0.1601(5) 0.122(5) Uiso 0.60 1 d PD
F4 F -0.2821(5) 0.2422(6) 0.1902(3) 0.155(4) Uiso 1 1 d D
F1' F -0.2764(11) 0.1843(14) 0.1251(6) 0.143(9) Uiso 0.40 1 d PD
F2' F -0.2104(13) 0.1764(17) 0.1742(8) 0.178(12) Uiso 0.40 1 d PD
F3' F -0.2208(11) 0.2943(12) 0.1423(7) 0.117(7) Uiso 0.40 1 d PD
O1S O -0.3089(9) 0.4334(11) 0.1139(6) 0.216(8) Uani 1 1 d .
C1S C -0.2423(12) 0.4704(18) 0.1233(11) 0.247(17) Uani 1 1 d .

loop_
_atom_site_aniso_label
_atom_site_aniso_U_11
_atom_site_aniso_U_22
_atom_site_aniso_U_33
_atom_site_aniso_U_23
_atom_site_aniso_U_13
_atom_site_aniso_U_12
Ag1' 0.0581(11) 0.0415(8) 0.0684(11) -0.0059(8) -0.0220(9) 0.0091(8)
Ag1 0.0605(11) 0.0392(8) 0.0507(8) 0.0049(7) 0.0042(8) 0.0052(7)
Ag2 0.0338(8) 0.0302(7) 0.0337(7) -0.0021(6) 0.0066(6) 0.0033(6)
Ag2' 0.0425(11) 0.1096(16) 0.0938(15) 0.0203(14) 0.0103(11) -0.0121(11)
Ag3 0.0532(5) 0.0421(4) 0.0415(4) 0.0008(3) -0.0044(3) -0.0138(3)
Ag4 0.0293(4) 0.0489(4) 0.0450(4) -0.0005(3) -0.0052(3) -0.0070(3)
Ag5 0.0489(5) 0.0331(3) 0.0612(5) 0.0070(3) -0.0099(4) -0.0053(3)
Ag6 0.0430(4) 0.0525(4) 0.0458(4) 0.0053(3) 0.0000(3) 0.0029(4)
Ag7 0.0465(4) 0.0569(4) 0.0371(4) -0.0068(3) 0.0120(3) -0.0013(4)
Ag8 0.0359(4) 0.0507(4) 0.0446(4) 0.0074(3) 0.0043(3) -0.0032(3)
Ag9 0.0594(5) 0.0427(4) 0.0483(4) 0.0005(3) 0.0090(4) 0.0100(4)
Ag10 0.0447(5) 0.0678(5) 0.0464(4) 0.0043(4) -0.0043(3) 0.0091(4)
Ag11 0.0759(6) 0.0410(4) 0.0377(4) -0.0034(3) 0.0043(4) 0.0100(4)
Ag12 0.0734(6) 0.0371(4) 0.0455(4) 0.0072(3) -0.0177(4) -0.0147(4)
Ag13 0.0693(6) 0.0424(4) 0.0459(4) -0.0049(3) 0.0017(4) 0.0072(4)
Ag14 0.0639(5) 0.0601(5) 0.0439(4) -0.0003(4) 0.0120(4) 0.0075(4)
Ag15 0.0545(5) 0.0555(4) 0.0650(5) -0.0013(4) 0.0019(4) 0.0101(4)
Ag16 0.1154(8) 0.0333(4) 0.0602(5) -0.0015(4) 0.0396(5) -0.0001(4)
Ag17 0.1361(10) 0.1013(7) 0.0411(4) -0.0031(5) 0.0049(5) 0.0654(7)
Ag18 0.0383(4) 0.0347(3) 0.0404(4) -0.0040(3) 0.0039(3) 0.0003(3)
Ag19 0.0431(4) 0.0320(3) 0.0440(4) 0.0044(3) -0.0001(3) -0.0017(3)
C1 0.022(4) 0.049(5) 0.026(4) 0.023(4) 0.002(3) 0.006(4)
O1 0.048(4) 0.044(3) 0.042(3) 0.003(3) 0.006(3) 0.022(3)
O2 0.079(5) 0.030(3) 0.067(4) -0.001(3) 0.004(4) 0.001(3)
O3 0.062(5) 0.064(5) 0.151(8) 0.036(5) 0.057(6) 0.013(4)
C11 0.040(5) 0.038(5) 0.036(5) 0.005(4) 0.000(4) 0.004(4)
C12 0.048(6) 0.033(4) 0.042(5) -0.014(4) 0.003(4) -0.009(4)
C13 0.080(8) 0.049(5) 0.027(4) 0.004(4) 0.010(5) 0.000(5)
C14 0.24(2) 0.128(12) 0.069(9) 0.021(9) -0.021(11) -0.080(14)
C15 0.097(12) 0.165(14) 0.095(10) 0.038(10) 0.039(9) -0.003(11)
C16 0.188(16) 0.071(8) 0.071(8) 0.025(7) 0.055(10) 0.021(9)
C21 0.030(5) 0.036(5) 0.050(5) 0.008(4) 0.003(4) 0.007(4)
C22 0.036(5) 0.047(5) 0.025(4) -0.004(4) -0.006(4) 0.008(4)
C23 0.046(6) 0.056(6) 0.059(6) -0.001(5) -0.009(5) 0.015(5)
C24 0.039(8) 0.094(9) 0.196(17) -0.027(11) 0.007(9) 0.007(7)
C25 0.134(13) 0.089(9) 0.063(8) -0.016(7) 0.012(8) 0.061(9)
C26 0.091(10) 0.054(6) 0.092(9) 0.009(7) 0.013(8) 0.029(7)
C31 0.025(5) 0.046(5) 0.073(7) 0.029(5) -0.013(5) 0.002(4)
C32 0.044(6) 0.032(5) 0.047(5) 0.013(4) -0.001(4) 0.012(4)
C33 0.057(7) 0.032(5) 0.057(6) 0.011(4) 0.001(5) -0.003(5)
C34 0.089(10) 0.047(6) 0.131(12) 0.044(7) -0.006(9) 0.020(6)
C35 0.096(10) 0.049(6) 0.086(9) 0.002(6) 0.010(8) -0.021(7)
C36 0.120(11) 0.046(6) 0.051(6) 0.013(5) -0.002(7) -0.012(7)
C41 0.039(5) 0.036(4) 0.040(5) -0.006(4) 0.002(4) 0.004(4)
C42 0.042(6) 0.040(5) 0.055(6) 0.013(5) 0.005(5) 0.002(4)
C43 0.042(6) 0.044(5) 0.040(5) -0.016(4) 0.002(4) 0.003(4)
C44 0.077(11) 0.121(12) 0.184(17) -0.098(12) 0.001(11) 0.008(9)
C45 0.117(12) 0.057(7) 0.085(9) -0.008(7) -0.006(8) -0.021(7)
C46 0.170(16) 0.070(8) 0.044(6) -0.015(6) 0.013(8) 0.018(9)
C51 0.045(6) 0.075(7) 0.022(4) 0.000(5) -0.002(4) 0.001(5)
C52 0.044(6) 0.066(6) 0.059(6) 0.012(6) 0.024(5) 0.006(5)
C53 0.121(12) 0.074(8) 0.079(8) 0.036(7) 0.056(8) -0.002(8)
C54 0.24(2) 0.177(17) 0.166(18) 0.057(15) -0.025(17) -0.144(17)
C55 0.24(2) 0.143(14) 0.198(17) 0.134(13) 0.138(17) 0.068(15)
C56 0.28(2) 0.121(12) 0.077(10) 0.035(9) 0.086(12) -0.002(14)
C61 0.022(4) 0.040(5) 0.048(5) 0.011(4) -0.002(4) -0.008(4)
C62 0.047(6) 0.035(5) 0.055(6) 0.002(4) -0.009(5) -0.006(4)
C63 0.057(8) 0.056(6) 0.095(9) 0.005(6) -0.041(7) 0.003(6)
C64 0.135(15) 0.153(14) 0.070(9) -0.030(10) -0.041(9) 0.031(12)
C65 0.067(10) 0.152(14) 0.127(13) 0.002(12) -0.049(9) 0.004(10)
C66 0.20(2) 0.055(8) 0.21(2) 0.030(10) -0.148(17) 0.019(10)
C71 0.034(5) 0.047(5) 0.049(5) 0.000(4) 0.000(4) -0.008(4)
C72 0.035(5) 0.068(6) 0.022(4) 0.017(4) -0.007(4) -0.007(5)
C73 0.069(8) 0.115(9) 0.053(6) 0.019(7) -0.018(6) -0.059(8)
C74 0.149(16) 0.35(2) 0.124(14) 0.036(17) -0.057(12) -0.180(17)
C75 0.094(12) 0.091(10) 0.171(15) -0.010(11) -0.020(11) -0.038(9)
C76 0.038(8) 0.126(12) 0.226(19) 0.001(13) 0.002(10) -0.033(8)
C81 0.052(6) 0.032(5) 0.050(5) 0.009(4) 0.008(5) 0.009(4)
C82 0.063(7) 0.038(5) 0.041(5) 0.000(4) -0.014(5) 0.015(5)
C83 0.079(9) 0.053(6) 0.056(6) 0.011(5) -0.022(6) -0.001(6)
C84 0.083(10) 0.117(10) 0.078(9) 0.036(8) -0.010(8) 0.017(9)
C85 0.150(16) 0.100(10) 0.067(8) -0.008(8) -0.043(9) 0.006(10)
C86 0.066(9) 0.119(11) 0.096(10) 0.030(9) -0.026(8) -0.009(8)
C91 0.046(6) 0.037(4) 0.032(4) -0.002(4) 0.006(4) 0.005(4)
C92 0.046(6) 0.059(6) 0.042(5) 0.014(5) -0.003(5) 0.005(5)
C93 0.094(10) 0.197(14) 0.031(6) 0.016(8) 0.032(6) 0.031(10)
C94 0.143(16) 0.42(3) 0.101(12) 0.023(17) 0.046(12) 0.178(19)
C95 0.26(2) 0.26(2) 0.076(11) -0.017(13) 0.072(13) -0.15(2)
C96 0.121(13) 0.200(16) 0.033(6) -0.007(8) 0.005(7) 0.022(12)
C101 0.091(10) 0.157(13) 0.046(6) -0.033(8) -0.023(6) 0.093(10)
C102 0.068(9) 0.104(9) 0.071(8) -0.008(7) -0.023(7) 0.031(8)
C103 0.069(9) 0.133(12) 0.131(12) -0.052(10) -0.021(9) 0.069(9)
C104 0.087(13) 0.26(2) 0.183(19) 0.029(18) -0.020(13) 0.070(15)
C105 0.084(13) 0.236(19) 0.30(2) -0.185(18) -0.010(15) 0.064(13)
C106 0.121(16) 0.26(2) 0.143(16) -0.028(16) 0.058(13) 0.061(16)
C111 0.038(6) 0.033(4) 0.048(5) -0.004(4) 0.014(4) 0.002(4)
C112 0.052(6) 0.027(4) 0.031(4) -0.007(4) 0.007(4) -0.001(4)
C113 0.032(5) 0.067(6) 0.066(6) -0.004(6) 0.019(5) -0.001(5)
C114 0.074(12) 0.31(2) 0.23(2) -0.189(18) 0.018(13) -0.008(15)
C115 0.045(9) 0.35(2) 0.124(14) 0.014(17) -0.015(9) 0.003(14)
C116 0.074(11) 0.158(15) 0.23(2) 0.019(15) 0.020(13) -0.027(11)
C121 0.053(6) 0.038(5) 0.032(5) -0.010(4) 0.000(4) 0.002(5)
C122 0.055(6) 0.051(6) 0.032(5) -0.002(4) 0.007(4) 0.004(5)
C123 0.107(11) 0.046(6) 0.077(8) -0.024(6) 0.009(8) -0.029(7)
C124 0.28(3) 0.104(11) 0.150(16) -0.103(12) 0.083(17) -0.103(15)
C125 0.075(11) 0.085(9) 0.178(17) -0.039(10) -0.008(11) -0.034(8)
C126 0.098(12) 0.053(7) 0.183(16) 0.035(9) -0.024(11) -0.024(7)
C131 0.097(10) 0.044(6) 0.095(9) -0.018(7) 0.036(8) -0.011(6)
C132 0.177(16) 0.048(6) 0.063(8) 0.001(6) 0.039(9) 0.032(8)
C133 0.33(2) 0.105(11) 0.038(7) -0.011(8) 0.005(11) 0.069(14)
C134 0.35(3) 0.220(19) 0.093(12) -0.086(13) 0.013(16) 0.16(2)
C135 0.44(3) 0.079(10) 0.101(13) -0.023(10) -0.063(18) -0.007(17)
C136 0.34(3) 0.112(12) 0.051(8) 0.000(9) 0.032(13) 0.007(15)
C141 0.099(10) 0.038(5) 0.059(7) 0.021(5) 0.031(7) 0.026(6)
C142 0.045(6) 0.058(6) 0.065(7) 0.009(5) 0.020(5) 0.000(5)
C143 0.080(9) 0.052(6) 0.054(6) 0.017(5) 0.023(6) -0.009(6)
C144 0.21(2) 0.078(9) 0.079(10) 0.029(8) 0.010(11) 0.011(11)
C145 0.097(13) 0.125(12) 0.138(14) 0.050(11) 0.042(11) -0.014(10)
C146 0.149(14) 0.062(7) 0.081(9) 0.037(7) 0.047(9) 0.020(8)
C151 0.058(7) 0.048(5) 0.056(6) 0.014(5) 0.021(5) 0.025(5)
C152 0.044(6) 0.045(5) 0.065(7) -0.009(5) -0.001(5) 0.008(5)
C153 0.145(13) 0.055(7) 0.073(8) 0.030(6) -0.009(9) 0.025(8)
C154 0.22(2) 0.109(11) 0.081(10) 0.044(9) 0.013(12) 0.051(12)
C155 0.154(18) 0.164(15) 0.160(17) 0.041(14) -0.038(15) 0.064(15)
C156 0.28(2) 0.044(7) 0.146(15) 0.014(9) -0.032(16) 0.014(11)
C161 0.045(6) 0.064(7) 0.073(7) -0.011(6) 0.006(6) 0.006(5)
C162 0.098(10) 0.063(7) 0.054(7) 0.003(6) 0.033(7) 0.007(7)
C163 0.40(3) 0.069(9) 0.130(15) 0.021(10) 0.044(18) 0.143(14)
C164 0.33(3) 0.099(13) 0.27(3) 0.045(17) 0.07(3) 0.117(18)
C165 0.58(4) 0.22(2) 0.153(18) 0.008(17) 0.12(2) 0.28(2)
C166 0.39(4) 0.080(12) 0.27(3) 0.046(16) -0.04(3) 0.029(18)
O1S 0.175(17) 0.204(15) 0.27(2) -0.055(15) -0.016(15) 0.084(14)
C1S 0.094(17) 0.26(3) 0.39(4) -0.17(3) 0.04(2) 0.026(19)

loop_
_atom_type_symbol
_atom_type_description
_atom_type_scat_dispersion_real
_atom_type_scat_dispersion_imag
_atom_type_scat_source
C C 0.0033 0.0016 'International Tables Vol C Tables 4.2.6.8 and 6.1.1.4'
H H 0.0000 0.0000 'International Tables Vol C Tables 4.2.6.8 and 6.1.1.4'
B B 0.0013 0.0007 'International Tables Vol C Tables 4.2.6.8 and 6.1.1.4'
O O 0.0106 0.0060 'International Tables Vol C Tables 4.2.6.8 and 6.1.1.4'
F F 0.0171 0.0103 'International Tables Vol C Tables 4.2.6.8 and 6.1.1.4'
Ag Ag -0.8971 1.1015 'International Tables Vol C Tables 4.2.6.8 and 6.1.1.4'

loop_
_geom_angle_atom_site_label_1
_geom_angle_atom_site_label_2
_geom_angle_atom_site_label_3
_geom_angle
Ag1 Ag1' C151 74.2(3)
Ag1 Ag1' C81 177.3(3)
C151 Ag1' C81 108.0(3)
Ag1 Ag1' Ag2 127.08(13)
C151 Ag1' Ag2 57.8(3)
C81 Ag1' Ag2 55.5(2)
Ag1 Ag1' C101 39.1(3)
C151 Ag1' C101 113.0(4)
C81 Ag1' C101 138.5(3)
Ag2 Ag1' C101 161.3(3)
Ag1 Ag1' C82 150.9(3)
C151 Ag1' C82 114.5(3)
C81 Ag1' C82 27.0(3)
Ag2 Ag1' C82 75.9(2)
C101 Ag1' C82 121.9(3)
Ag1 Ag1' Ag9 82.15(11)
C151 Ag1' Ag9 156.3(3)
C81 Ag1' Ag9 95.68(19)
Ag2 Ag1' Ag9 142.19(8)
C101 Ag1' Ag9 43.6(2)
C82 Ag1' Ag9 87.18(19)
Ag1 Ag1' Ag17 63.48(11)
C151 Ag1' Ag17 49.0(3)
C81 Ag1' Ag17 119.1(2)
Ag2 Ag1' Ag17 68.42(5)
C101 Ag1' Ag17 93.2(3)
C82 Ag1' Ag17 143.9(2)
Ag9 Ag1' Ag17 117.99(6)
Ag1 Ag1' Ag2' 110.29(12)
C151 Ag1' Ag2' 46.2(3)
C81 Ag1' Ag2' 72.4(2)
Ag2 Ag1' Ag2' 17.26(4)
C101 Ag1' Ag2' 144.7(3)
C82 Ag1' Ag2' 93.1(2)
Ag9 Ag1' Ag2' 147.54(7)
Ag17 Ag1' Ag2' 51.54(5)
Ag1' Ag1 C101 116.5(4)
Ag1' Ag1 C151 74.0(3)
C101 Ag1 C151 167.7(5)
Ag1' Ag1 C102 146.1(3)
C101 Ag1 C102 31.3(4)
C151 Ag1 C102 136.9(4)
Ag1' Ag1 Ag17 92.29(12)
C101 Ag1 Ag17 128.2(3)
C151 Ag1 Ag17 54.2(3)
C102 Ag1 Ag17 116.5(3)
Ag1' Ag1 Ag9 74.16(10)
C101 Ag1 Ag9 43.1(4)
C151 Ag1 Ag9 148.1(2)
C102 Ag1 Ag9 74.4(3)
Ag17 Ag1 Ag9 125.87(6)
Ag1' Ag1 Ag10 118.19(12)
C101 Ag1 Ag10 42.9(3)
C151 Ag1 Ag10 139.8(3)
C102 Ag1 Ag10 51.7(3)
Ag17 Ag1 Ag10 86.08(5)
Ag9 Ag1 Ag10 58.60(3)
Ag2' Ag2 C151 74.9(3)
Ag2' Ag2 C81 167.4(3)
C151 Ag2 C81 110.2(4)
Ag2' Ag2 Ag1' 116.67(14)
C151 Ag2 Ag1' 53.7(3)
C81 Ag2 Ag1' 62.0(2)
Ag2' Ag2 C141 40.0(3)
C151 Ag2 C141 113.9(4)
C81 Ag2 C141 135.8(3)
Ag1' Ag2 C141 151.2(2)
Ag2' Ag2 Ag3 121.45(16)
C151 Ag2 Ag3 151.4(2)
C81 Ag2 Ag3 49.2(3)
Ag1' Ag2 Ag3 98.08(6)
C141 Ag2 Ag3 88.3(2)
Ag2' Ag2 Ag17 55.69(12)
C151 Ag2 Ag17 46.0(3)
C81 Ag2 Ag17 119.0(2)
Ag1' Ag2 Ag17 62.02(5)
C141 Ag2 Ag17 90.5(2)
Ag3 Ag2 Ag17 120.42(5)
Ag2 Ag2' C141 119.8(3)
Ag2 Ag2' C151 78.8(3)
C141 Ag2' C151 157.9(4)
Ag2 Ag2' C142 97.6(3)
C141 Ag2' C142 28.5(4)
C151 Ag2' C142 148.5(4)
Ag2 Ag2' Ag17 105.34(15)
C141 Ag2' Ag17 124.2(3)
C151 Ag2' Ag17 53.3(2)
C142 Ag2' Ag17 152.7(3)
Ag2 Ag2' Ag16 153.89(18)
C141 Ag2' Ag16 46.6(3)
C151 Ag2' Ag16 121.0(3)
C142 Ag2' Ag16 74.4(3)
Ag17 Ag2' Ag16 78.53(7)
Ag2 Ag2' Ag1' 46.07(12)
C141 Ag2' Ag1' 157.6(3)
C151 Ag2' Ag1' 44.3(2)
C142 Ag2' Ag1' 143.5(3)
Ag17 Ag2' Ag1' 60.26(6)
Ag16 Ag2' Ag1' 135.76(8)
Ag2 Ag2' Ag11 95.20(16)
C141 Ag2' Ag11 47.6(3)
C151 Ag2' Ag11 149.3(3)
C142 Ag2' Ag11 61.8(3)
Ag17 Ag2' Ag11 100.94(7)
Ag16 Ag2' Ag11 58.95(5)
Ag1' Ag2' Ag11 111.32(8)
Ag2 Ag2' Ag3 43.04(13)
C141 Ag2' Ag3 84.3(3)
C151 Ag2' Ag3 117.4(3)
C142 Ag2' Ag3 74.5(2)
Ag17 Ag2' Ag3 113.05(8)
Ag16 Ag2' Ag3 111.28(7)
Ag1' Ag2' Ag3 74.61(7)
Ag11 Ag2' Ag3 52.33(4)
C81 Ag3 C111 173.2(3)
C81 Ag3 Ag2 57.8(2)
C111 Ag3 Ag2 126.8(2)
C81 Ag3 Ag11 133.1(2)
C111 Ag3 Ag11 53.2(2)
Ag2 Ag3 Ag11 77.76(4)
C81 Ag3 Ag12 127.3(2)
C111 Ag3 Ag12 53.3(2)
Ag2 Ag3 Ag12 141.91(4)
Ag11 Ag3 Ag12 78.90(3)
C81 Ag3 Ag5 53.1(2)
C111 Ag3 Ag5 127.2(2)
Ag2 Ag3 Ag5 97.07(4)
Ag11 Ag3 Ag5 127.40(3)
Ag12 Ag3 Ag5 74.24(3)
C81 Ag3 Ag2' 73.1(2)
C111 Ag3 Ag2' 111.9(2)
Ag2 Ag3 Ag2' 15.51(4)
Ag11 Ag3 Ag2' 62.32(5)
Ag12 Ag3 Ag2' 132.28(5)
Ag5 Ag3 Ag2' 107.26(4)
C71 Ag4 C61 168.4(3)
C71 Ag4 Ag6 53.2(3)
C61 Ag4 Ag6 125.1(2)
C71 Ag4 Ag13 137.4(3)
C61 Ag4 Ag13 51.7(2)
Ag6 Ag4 Ag13 146.07(3)
C71 Ag4 Ag8 127.7(3)
C61 Ag4 Ag8 52.7(2)
Ag6 Ag4 Ag8 74.47(3)
Ag13 Ag4 Ag8 85.56(3)
C71 Ag4 Ag10 58.1(3)
C61 Ag4 Ag10 131.8(2)
Ag6 Ag4 Ag10 93.70(3)
Ag13 Ag4 Ag10 80.02(3)
Ag8 Ag4 Ag10 133.01(3)
C41 Ag5 C81 128.7(3)
C41 Ag5 C11 112.6(3)
C81 Ag5 C11 109.9(3)
C41 Ag5 Ag9 44.4(2)
C81 Ag5 Ag9 97.5(2)
C11 Ag5 Ag9 152.55(19)
C41 Ag5 Ag19 83.2(2)
C81 Ag5 Ag19 148.0(3)
C11 Ag5 Ag19 43.96(19)
Ag9 Ag5 Ag19 110.18(3)
C41 Ag5 Ag3 171.5(2)
C81 Ag5 Ag3 44.9(3)
C11 Ag5 Ag3 75.90(19)
Ag9 Ag5 Ag3 127.40(3)
Ag19 Ag5 Ag3 103.63(3)
C71 Ag6 C31 127.4(4)
C71 Ag6 C41 109.0(3)
C31 Ag6 C41 122.2(3)
C71 Ag6 C32 108.2(3)
C31 Ag6 C32 27.6(3)
C41 Ag6 C32 141.7(3)
C71 Ag6 Ag4 45.8(2)
C31 Ag6 Ag4 89.2(3)
C41 Ag6 Ag4 129.2(2)
C32 Ag6 Ag4 84.4(2)
C71 Ag6 Ag9 69.6(2)
C31 Ag6 Ag9 147.7(2)
C41 Ag6 Ag9 43.3(2)
C32 Ag6 Ag9 171.2(2)
Ag4 Ag6 Ag9 88.26(3)
C71 Ag6 Ag19 150.4(2)
C31 Ag6 Ag19 43.7(2)
C41 Ag6 Ag19 81.3(2)
C32 Ag6 Ag19 70.7(2)
Ag4 Ag6 Ag19 105.83(3)
Ag9 Ag6 Ag19 106.73(3)
C91 Ag7 C121 161.4(3)
C91 Ag7 Ag18 141.5(2)
C121 Ag7 Ag18 45.6(2)
C91 Ag7 Ag13 48.2(2)
C121 Ag7 Ag13 143.4(2)
Ag18 Ag7 Ag13 97.81(3)
C91 Ag7 Ag14 52.8(2)
C121 Ag7 Ag14 130.2(2)
Ag18 Ag7 Ag14 155.17(3)
Ag13 Ag7 Ag14 82.51(3)
C91 Ag7 Ag11 150.2(3)
C121 Ag7 Ag11 45.7(2)
Ag18 Ag7 Ag11 57.12(2)
Ag13 Ag7 Ag11 121.88(3)
Ag14 Ag7 Ag11 101.57(3)
C21 Ag8 C61 124.1(3)
C21 Ag8 C31 111.7(3)
C61 Ag8 C31 115.1(3)
C21 Ag8 O1 94.4(2)
C61 Ag8 O1 100.9(2)
C31 Ag8 O1 105.4(2)
C21 Ag8 Ag4 164.3(2)
C61 Ag8 Ag4 45.8(2)
C31 Ag8 Ag4 83.8(2)
O1 Ag8 Ag4 78.18(14)
C21 Ag8 Ag19 84.6(2)
C61 Ag8 Ag19 151.3(2)
C31 Ag8 Ag19 44.1(2)
O1 Ag8 Ag19 73.61(13)
Ag4 Ag8 Ag19 106.17(3)
C21 Ag8 Ag18 41.4(2)
C61 Ag8 Ag18 95.5(2)
C31 Ag8 Ag18 149.2(2)
O1 Ag8 Ag18 70.05(15)
Ag4 Ag8 Ag18 123.01(3)
Ag19 Ag8 Ag18 108.33(3)
C21 Ag8 Ag12 45.5(2)
C61 Ag8 Ag12 145.2(2)
C31 Ag8 Ag12 97.2(2)
O1 Ag8 Ag12 55.77(14)
Ag4 Ag8 Ag12 132.65(3)
Ag19 Ag8 Ag12 54.12(2)
Ag18 Ag8 Ag12 54.27(2)
C101 Ag9 C41 171.2(4)
C101 Ag9 Ag1' 61.1(5)
C41 Ag9 Ag1' 120.0(2)
C101 Ag9 Ag5 132.1(5)
C41 Ag9 Ag5 51.5(2)
Ag1' Ag9 Ag5 71.68(4)
C101 Ag9 Ag1 37.7(5)
C41 Ag9 Ag1 143.6(2)
Ag1' Ag9 Ag1 23.68(4)
Ag5 Ag9 Ag1 94.46(4)
C101 Ag9 Ag6 136.0(3)
C41 Ag9 Ag6 51.0(2)
Ag1' Ag9 Ag6 130.54(5)
Ag5 Ag9 Ag6 71.57(3)
Ag1 Ag9 Ag6 138.28(5)
C101 Ag9 Ag10 49.0(3)
C41 Ag9 Ag10 138.5(2)
Ag1' Ag9 Ag10 84.77(4)
Ag5 Ag9 Ag10 121.73(4)
Ag1 Ag9 Ag10 66.40(4)
Ag6 Ag9 Ag10 87.42(3)
C51 Ag10 C101 153.8(4)
C51 Ag10 C71 104.1(3)
C101 Ag10 C71 102.1(4)
C51 Ag10 O3 92.0(3)
C101 Ag10 O3 84.8(5)
C71 Ag10 O3 97.2(3)
C51 Ag10 C102 130.3(4)
C101 Ag10 C102 28.3(4)
C71 Ag10 C102 120.1(4)
O3 Ag10 C102 103.1(4)
C51 Ag10 Ag15 45.9(3)
C101 Ag10 Ag15 109.8(4)
C71 Ag10 Ag15 143.1(2)
O3 Ag10 Ag15 68.4(2)
C102 Ag10 Ag15 96.5(3)
C51 Ag10 Ag4 74.8(3)
C101 Ag10 Ag4 126.2(3)
C71 Ag10 Ag4 44.0(2)
O3 Ag10 Ag4 66.17(17)
C102 Ag10 Ag4 154.3(3)
Ag15 Ag10 Ag4 100.42(3)
C51 Ag10 Ag9 158.1(2)
C101 Ag10 Ag9 41.6(3)
C71 Ag10 Ag9 65.6(2)
O3 Ag10 Ag9 71.2(2)
C102 Ag10 Ag9 69.0(3)
Ag15 Ag10 Ag9 132.33(4)
Ag4 Ag10 Ag9 85.29(3)
C51 Ag10 Ag1 127.7(3)
C101 Ag10 Ag1 32.4(4)
C71 Ag10 Ag1 120.0(2)
O3 Ag10 Ag1 58.0(2)
C102 Ag10 Ag1 45.2(3)
Ag15 Ag10 Ag1 82.10(4)
Ag4 Ag10 Ag1 118.48(4)
Ag9 Ag10 Ag1 55.00(3)
C111 Ag11 C141 113.2(3)
C111 Ag11 C121 114.7(3)
C141 Ag11 C121 127.4(3)
C111 Ag11 O2 111.1(3)
C141 Ag11 O2 87.7(3)
C121 Ag11 O2 94.3(3)
C111 Ag11 Ag3 46.0(2)
C141 Ag11 Ag3 87.5(3)
C121 Ag11 Ag3 142.9(2)
O2 Ag11 Ag3 72.76(16)
C111 Ag11 Ag16 156.9(2)
C141 Ag11 Ag16 43.6(2)
C121 Ag11 Ag16 86.9(2)
O2 Ag11 Ag16 73.37(14)
Ag3 Ag11 Ag16 120.24(4)
C111 Ag11 Ag18 81.9(2)
C141 Ag11 Ag18 163.1(2)
C121 Ag11 Ag18 43.8(2)
O2 Ag11 Ag18 79.58(16)
Ag3 Ag11 Ag18 99.12(3)
Ag16 Ag11 Ag18 120.96(3)
C111 Ag11 Ag2' 108.1(3)
C141 Ag11 Ag2' 36.7(3)
C121 Ag11 Ag2' 134.2(2)
O2 Ag11 Ag2' 54.34(16)
Ag3 Ag11 Ag2' 65.35(5)
Ag16 Ag11 Ag2' 54.89(5)
Ag18 Ag11 Ag2' 133.65(5)
C111 Ag11 Ag7 135.4(2)
C141 Ag11 Ag7 108.8(2)
C121 Ag11 Ag7 40.2(2)
O2 Ag11 Ag7 55.95(17)
Ag3 Ag11 Ag7 124.35(3)
Ag16 Ag11 Ag7 66.60(2)
Ag18 Ag11 Ag7 54.78(2)
Ag2' Ag11 Ag7 96.61(5)
C21 Ag12 C11 128.5(3)
C21 Ag12 C111 122.3(3)
C11 Ag12 C111 108.9(3)
C21 Ag12 Ag19 85.7(2)
C11 Ag12 Ag19 45.8(2)
C111 Ag12 Ag19 150.0(2)
C21 Ag12 Ag3 142.9(2)
C11 Ag12 Ag3 78.6(2)
C111 Ag12 Ag3 45.4(2)
Ag19 Ag12 Ag3 106.23(3)
C21 Ag12 Ag18 44.6(2)
C11 Ag12 Ag18 158.9(2)
C111 Ag12 Ag18 83.5(2)
Ag19 Ag12 Ag18 116.35(3)
Ag3 Ag12 Ag18 100.39(3)
C21 Ag12 Ag8 44.9(2)
C11 Ag12 Ag8 100.5(2)
C111 Ag12 Ag8 135.7(2)
Ag19 Ag12 Ag8 56.16(2)
Ag3 Ag12 Ag8 113.56(3)
Ag18 Ag12 Ag8 60.26(2)
C91 Ag13 C61 133.7(3)
C91 Ag13 C51 113.3(3)
C61 Ag13 C51 109.6(3)
C91 Ag13 Ag4 170.8(2)
C61 Ag13 Ag4 46.8(2)
C51 Ag13 Ag4 70.8(2)
C91 Ag13 Ag15 78.7(2)
C61 Ag13 Ag15 147.5(2)
C51 Ag13 Ag15 43.8(2)
Ag4 Ag13 Ag15 100.72(3)
C91 Ag13 Ag7 44.3(2)
C61 Ag13 Ag7 103.6(2)
C51 Ag13 Ag7 143.6(2)
Ag4 Ag13 Ag7 127.53(3)
Ag15 Ag13 Ag7 99.81(3)
C131 Ag14 C161 131.8(5)
C131 Ag14 C91 118.0(4)
C161 Ag14 C91 110.2(4)
C131 Ag14 Ag16 44.1(3)
C161 Ag14 Ag16 111.8(3)
C91 Ag14 Ag16 115.8(2)
C131 Ag14 Ag17 112.8(4)
C161 Ag14 Ag17 48.7(3)
C91 Ag14 Ag17 105.3(2)
Ag16 Ag14 Ag17 72.00(4)
C131 Ag14 Ag7 88.7(3)
C161 Ag14 Ag7 127.7(3)
C91 Ag14 Ag7 43.9(2)
Ag16 Ag14 Ag7 72.00(3)
Ag17 Ag14 Ag7 89.57(3)
C131 Ag14 Ag15 168.2(4)
C161 Ag14 Ag15 40.1(3)
C91 Ag14 Ag15 70.6(2)
Ag16 Ag14 Ag15 126.03(3)
Ag17 Ag14 Ag15 55.77(3)
Ag7 Ag14 Ag15 93.47(3)
C161 Ag15 C51 175.3(4)
C161 Ag15 Ag10 131.8(3)
C51 Ag15 Ag10 50.4(2)
C161 Ag15 Ag17 50.8(3)
C51 Ag15 Ag17 133.5(2)
Ag10 Ag15 Ag17 88.80(3)
C161 Ag15 Ag13 123.7(3)
C51 Ag15 Ag13 59.8(3)
Ag10 Ag15 Ag13 78.64(3)
Ag17 Ag15 Ag13 95.19(4)
C161 Ag15 Ag14 45.1(3)
C51 Ag15 Ag14 137.3(3)
Ag10 Ag15 Ag14 138.17(4)
Ag17 Ag15 Ag14 58.07(3)
Ag13 Ag15 Ag14 79.78(3)
C131 Ag16 C141 167.7(4)
C131 Ag16 Ag2' 145.5(4)
C141 Ag16 Ag2' 42.2(4)
C131 Ag16 Ag14 48.6(3)
C141 Ag16 Ag14 142.8(3)
Ag2' Ag16 Ag14 102.24(5)
C131 Ag16 Ag11 135.2(4)
C141 Ag16 Ag11 52.0(3)
Ag2' Ag16 Ag11 66.16(5)
Ag14 Ag16 Ag11 111.34(3)
C151 Ag17 C161 124.1(4)
C151 Ag17 O2 106.1(3)
C161 Ag17 O2 129.0(3)
C151 Ag17 Ag1 53.0(3)
C161 Ag17 Ag1 119.6(3)
O2 Ag17 Ag1 96.63(16)
C151 Ag17 Ag2' 54.6(3)
C161 Ag17 Ag2' 142.4(3)
O2 Ag17 Ag2' 61.99(15)
Ag1 Ag17 Ag2' 90.04(7)
C151 Ag17 Ag1' 47.9(2)
C161 Ag17 Ag1' 143.8(3)
O2 Ag17 Ag1' 77.24(16)
Ag1 Ag17 Ag1' 24.23(5)
Ag2' Ag17 Ag1' 68.19(7)
C151 Ag17 Ag15 139.5(3)
C161 Ag17 Ag15 45.3(3)
O2 Ag17 Ag15 101.35(15)
Ag1 Ag17 Ag15 95.08(6)
Ag2' Ag17 Ag15 163.10(7)
Ag1' Ag17 Ag15 112.89(6)
C151 Ag17 Ag14 144.7(3)
C161 Ag17 Ag14 49.3(3)
O2 Ag17 Ag14 84.84(16)
Ag1 Ag17 Ag14 161.00(6)
Ag2' Ag17 Ag14 107.14(7)
Ag1' Ag17 Ag14 161.55(5)
Ag15 Ag17 Ag14 66.16(3)
C151 Ag17 Ag2 48.0(2)
C161 Ag17 Ag2 160.1(3)
O2 Ag17 Ag2 59.39(16)
Ag1 Ag17 Ag2 72.32(5)
Ag2' Ag17 Ag2 18.97(5)
Ag1' Ag17 Ag2 49.55(5)
Ag15 Ag17 Ag2 154.20(4)
Ag14 Ag17 Ag2 123.43(6)
C21 Ag18 C121 165.8(4)
C21 Ag18 Ag12 52.5(2)
C121 Ag18 Ag12 126.5(2)
C21 Ag18 Ag7 146.5(2)
C121 Ag18 Ag7 47.2(3)
Ag12 Ag18 Ag7 129.32(3)
C21 Ag18 Ag11 128.8(2)
C121 Ag18 Ag11 52.1(2)
Ag12 Ag18 Ag11 76.34(2)
Ag7 Ag18 Ag11 68.10(2)
C21 Ag18 Ag8 47.7(2)
C121 Ag18 Ag8 146.5(3)
Ag12 Ag18 Ag8 65.47(2)
Ag7 Ag18 Ag8 99.84(3)
Ag11 Ag18 Ag8 116.84(3)
C31 Ag19 C11 178.0(4)
C31 Ag19 Ag12 125.9(3)
C11 Ag19 Ag12 54.8(2)
C31 Ag19 Ag8 57.9(3)
C11 Ag19 Ag8 122.2(2)
Ag12 Ag19 Ag8 69.72(3)
C31 Ag19 Ag5 120.4(2)
C11 Ag19 Ag5 57.7(2)
Ag12 Ag19 Ag5 75.49(3)
Ag8 Ag19 Ag5 96.53(3)
C31 Ag19 Ag6 50.4(2)
C11 Ag19 Ag6 127.6(2)
Ag12 Ag19 Ag6 125.33(3)
Ag8 Ag19 Ag6 72.23(2)
Ag5 Ag19 Ag6 71.46(3)
O1 C1 O3 121.9(8)
O1 C1 O2 122.7(8)
O3 C1 O2 115.4(8)
C1 O1 Ag8 123.6(5)
C1 O2 Ag11 130.5(6)
C1 O2 Ag17 98.3(5)
Ag11 O2 Ag17 129.4(2)
C1 O3 Ag10 162.0(7)
C12 C11 Ag19 162.8(7)
C12 C11 Ag12 115.5(7)
Ag19 C11 Ag12 79.4(3)
C12 C11 Ag5 107.9(7)
Ag19 C11 Ag5 78.4(3)
Ag12 C11 Ag5 92.5(3)
C11 C12 C13 177.8(10)
C14 C13 C12 108.1(9)
C14 C13 C16 112.4(12)
C12 C13 C16 111.7(8)
C14 C13 C15 110.1(12)
C12 C13 C15 108.0(9)
C16 C13 C15 106.4(11)
C22 C21 Ag18 160.6(8)
C22 C21 Ag8 107.2(6)
Ag18 C21 Ag8 90.9(3)
C22 C21 Ag12 103.8(6)
Ag18 C21 Ag12 82.9(3)
Ag8 C21 Ag12 89.5(3)
C21 C22 C23 176.9(10)
C22 C23 C24 111.1(9)
C22 C23 C25 108.8(8)
C24 C23 C25 111.9(11)
C22 C23 C26 108.4(8)
C24 C23 C26 109.1(10)
C25 C23 C26 107.4(9)
C32 C31 Ag19 166.0(9)
C32 C31 Ag6 91.1(6)
Ag19 C31 Ag6 85.9(3)
C32 C31 Ag8 115.7(8)
Ag19 C31 Ag8 78.1(3)
Ag6 C31 Ag8 92.0(3)
C31 C32 C33 174.7(9)
C31 C32 Ag6 61.3(5)
C33 C32 Ag6 123.5(6)
C32 C33 C34 109.1(8)
C32 C33 C35 109.3(8)
C34 C33 C35 111.5(9)
C32 C33 C36 107.2(7)
C34 C33 C36 109.4(10)
C35 C33 C36 110.3(10)
C42 C41 Ag9 157.6(8)
C42 C41 Ag5 117.9(7)
Ag9 C41 Ag5 84.1(3)
C42 C41 Ag6 95.5(6)
Ag9 C41 Ag6 85.7(3)
Ag5 C41 Ag6 96.6(3)
C41 C42 C43 176.8(10)
C42 C43 C45 110.3(8)
C42 C43 C44 110.8(9)
C45 C43 C44 106.1(10)
C42 C43 C46 108.0(8)
C45 C43 C46 109.1(10)
C44 C43 C46 112.6(11)
C52 C51 Ag15 156.0(8)
C52 C51 Ag10 118.2(8)
Ag15 C51 Ag10 83.7(3)
C52 C51 Ag13 107.2(7)
Ag15 C51 Ag13 76.3(3)
Ag10 C51 Ag13 98.8(3)
C51 C52 C53 179.0(14)
C55 C53 C52 113.2(11)
C55 C53 C56 112.3(17)
C52 C53 C56 112.3(12)
C55 C53 C54 104.3(17)
C52 C53 C54 107.5(14)
C56 C53 C54 106.6(16)
C62 C61 Ag4 155.6(7)
C62 C61 Ag13 114.3(7)
Ag4 C61 Ag13 81.4(3)
C62 C61 Ag8 105.5(7)
Ag4 C61 Ag8 81.5(3)
Ag13 C61 Ag8 116.4(3)
C61 C62 C63 178.0(10)
C62 C63 C64 110.0(11)
C62 C63 C66 108.8(9)
C64 C63 C66 108.6(14)
C62 C63 C65 110.7(11)
C64 C63 C65 109.9(11)
C66 C63 C65 108.7(13)
C72 C71 Ag4 167.8(8)
C72 C71 Ag6 108.4(7)
Ag4 C71 Ag6 80.9(3)
C72 C71 Ag10 102.8(7)
Ag4 C71 Ag10 77.9(3)
Ag6 C71 Ag10 120.6(4)
C71 C72 C73 177.9(10)
C72 C73 C74 106.6(10)
C72 C73 C75 111.4(11)
C74 C73 C75 110.5(15)
C72 C73 C76 110.2(11)
C74 C73 C76 109.6(15)
C75 C73 C76 108.7(12)
C82 C81 Ag3 158.2(8)
C82 C81 Ag2 125.4(7)
Ag3 C81 Ag2 73.1(3)
C82 C81 Ag5 93.4(6)
Ag3 C81 Ag5 82.0(3)
Ag2 C81 Ag5 125.5(4)
C82 C81 Ag1' 85.3(7)
Ag3 C81 Ag1' 115.7(4)
Ag2 C81 Ag1' 62.5(2)
Ag5 C81 Ag1' 88.2(3)
C81 C82 C83 175.3(10)
C81 C82 Ag1' 67.8(6)
C83 C82 Ag1' 115.0(8)
C82 C83 C86 110.0(10)
C82 C83 C85 111.0(10)
C86 C83 C85 109.9(12)
C82 C83 C84 106.8(10)
C86 C83 C84 108.7(10)
C85 C83 C84 110.3(10)
C92 C91 Ag7 159.1(9)
C92 C91 Ag13 110.9(8)
Ag7 C91 Ag13 87.4(3)
C92 C91 Ag14 96.5(7)
Ag7 C91 Ag14 83.3(3)
Ag13 C91 Ag14 116.7(4)
C91 C92 C93 179.2(13)
C95 C93 C92 109.7(14)
C95 C93 C94 115.0(17)
C92 C93 C94 107.8(11)
C95 C93 C96 108.9(14)
C92 C93 C96 108.3(12)
C94 C93 C96 106.9(16)
C102 C101 Ag1 98.7(11)
C102 C101 Ag9 161.9(15)
Ag1 C101 Ag9 99.1(7)
C102 C101 Ag10 88.9(8)
Ag1 C101 Ag10 104.7(6)
Ag9 C101 Ag10 89.3(4)
C102 C101 Ag1' 122.2(12)
Ag1 C101 Ag1' 24.4(2)
Ag9 C101 Ag1' 75.3(5)
Ag10 C101 Ag1' 109.1(6)
C101 C102 C103 171.6(14)
C101 C102 Ag1 50.0(10)
C103 C102 Ag1 125.7(11)
C101 C102 Ag10 62.8(7)
C103 C102 Ag10 125.4(10)
Ag1 C102 Ag10 83.1(4)
C102 C103 C104 108.0(14)
C102 C103 C105 109.6(14)
C104 C103 C105 115.0(16)
C102 C103 C106 109.4(13)
C104 C103 C106 106.9(17)
C105 C103 C106 107.8(17)
C112 C111 Ag3 164.0(8)
C112 C111 Ag11 115.3(7)
Ag3 C111 Ag11 80.8(3)
C112 C111 Ag12 95.0(6)
Ag3 C111 Ag12 81.3(3)
Ag11 C111 Ag12 103.1(3)
C111 C112 C113 178.1(9)
C114 C113 C115 116.2(15)
C114 C113 C112 112.0(11)
C115 C113 C112 111.6(10)
C114 C113 C116 107.0(14)
C115 C113 C116 100.8(14)
C112 C113 C116 108.4(10)
C122 C121 Ag18 148.7(8)
C122 C121 Ag7 123.7(7)
Ag18 C121 Ag7 87.1(3)
C122 C121 Ag11 97.5(7)
Ag18 C121 Ag11 84.1(3)
Ag7 C121 Ag11 94.1(4)
C121 C122 C123 174.7(12)
C122 C123 C126 109.0(11)
C122 C123 C125 110.9(10)
C126 C123 C125 110.1(12)
C122 C123 C124 104.4(10)
C126 C123 C124 107.5(13)
C125 C123 C124 114.7(14)
C132 C131 Ag16 159.5(11)
C132 C131 Ag14 113.1(10)
Ag16 C131 Ag14 87.3(5)
C131 C132 C133 178.5(14)
C134 C133 C136 117.1(16)
C134 C133 C132 113(2)
C136 C133 C132 109.7(12)
C134 C133 C135 110.3(17)
C136 C133 C135 102(2)
C132 C133 C135 103.3(13)
C142 C141 Ag2' 99.9(10)
C142 C141 Ag16 161.9(9)
Ag2' C141 Ag16 91.3(4)
C142 C141 Ag11 108.5(8)
Ag2' C141 Ag11 95.7(4)
Ag16 C141 Ag11 84.3(4)
C142 C141 Ag2 84.9(9)
Ag2' C141 Ag2 20.15(16)
Ag16 C141 Ag2 108.9(5)
Ag11 C141 Ag2 87.8(3)
C141 C142 C143 171.0(13)
C141 C142 Ag2' 51.6(8)
C143 C142 Ag2' 136.4(8)
C142 C143 C145 107.2(11)
C142 C143 C146 110.4(9)
C145 C143 C146 109.1(11)
C142 C143 C144 112.1(9)
C145 C143 C144 107.5(12)
C146 C143 C144 110.4(11)
C152 C151 Ag1' 127.5(8)
C152 C151 Ag1 133.6(9)
Ag1' C151 Ag1 31.88(15)
C152 C151 Ag17 149.3(9)
Ag1' C151 Ag17 83.1(3)
Ag1 C151 Ag17 72.9(3)
C152 C151 Ag2' 102.4(8)
Ag1' C151 Ag2' 89.4(3)
Ag1 C151 Ag2' 113.5(4)
Ag17 C151 Ag2' 72.1(3)
C152 C151 Ag2 102.2(7)
Ag1' C151 Ag2 68.4(3)
Ag1 C151 Ag2 98.0(3)
Ag17 C151 Ag2 85.9(4)
Ag2' C151 Ag2 26.35(13)
C151 C152 C153 179.6(14)
C154 C153 C156 108.3(15)
C154 C153 C152 111.2(12)
C156 C153 C152 111.2(12)
C154 C153 C155 110.9(16)
C156 C153 C155 110.1(16)
C152 C153 C155 105.1(12)
C162 C161 Ag15 158.8(10)
C162 C161 Ag17 112.4(9)
Ag15 C161 Ag17 83.9(4)
C162 C161 Ag14 100.7(9)
Ag15 C161 Ag14 94.8(4)
Ag17 C161 Ag14 81.9(4)
C161 C162 C163 173(2)
C165 C163 C162 113.8(18)
C165 C163 C164 122(3)
C162 C163 C164 112(2)
C165 C163 C166 108(3)
C162 C163 C166 103(2)
C164 C163 C166 94.0(18)
F2 B1 F3 113.0(11)
F2 B1 F4 110.4(10)
F3 B1 F4 111.0(10)
F2 B1 F3' 129.6(14)
F3 B1 F3' 40.4(11)
F4 B1 F3' 119.1(13)
F2 B1 F2' 59.2(12)
F3 B1 F2' 67.5(15)
F4 B1 F2' 94.2(16)
F3' B1 F2' 106.4(19)
F2 B1 F1 111.7(11)
F3 B1 F1 106.9(10)
F4 B1 F1 103.4(10)
F3' B1 F1 66.5(12)
F2' B1 F1 162.3(17)
F2 B1 F1' 45.8(10)
F3 B1 F1' 124.4(14)
F4 B1 F1' 124.4(15)
F3' B1 F1' 106.2(12)
F2' B1 F1' 102.6(12)
F1 B1 F1' 66.0(11)
B1 F1 F3' 55.9(8)
B1 F1 F1' 57.5(7)
F3' F1 F1' 93.9(12)
F1' F2 B1 72.0(10)
F1' F2 F2' 130.8(15)
B1 F2 F2' 63.2(9)
F3' F3 B1 70.5(10)
F3' F3 F2' 125.5(14)
B1 F3 F2' 57.2(9)
F2 F1' B1 62.1(8)
F2 F1' F1 118.5(12)
B1 F1' F1 56.5(8)
F2 F2' B1 57.5(7)
F2 F2' F3 102.0(13)
B1 F2' F3 55.3(10)
F3 F3' B1 69.1(12)
F3 F3' F1 126.6(14)
B1 F3' F1 57.5(8)

loop_
_geom_bond_atom_site_label_1
_geom_bond_atom_site_label_2
_geom_bond_distance
Ag1' Ag1 1.202(2)
Ag1' C151 2.187(9)
Ag1' C81 2.509(9)
Ag1' Ag2 2.521(2)
Ag1' C101 2.605(18)
Ag1' C82 2.701(10)
Ag1' Ag9 2.8781(16)
Ag1' Ag17 2.9259(19)
Ag1' Ag2' 3.128(3)
Ag1 C101 1.837(18)
Ag1 C151 2.189(10)
Ag1 C102 2.370(15)
Ag1 Ag17 2.620(2)
Ag1 Ag9 2.9636(16)
Ag1 Ag10 3.3155(16)
Ag2 Ag2' 1.039(2)
Ag2 C151 2.296(10)
Ag2 C81 2.344(9)
Ag2 C141 2.616(13)
Ag2 Ag3 2.6508(15)
Ag2 Ag17 3.0808(16)
Ag2' C141 1.939(13)
Ag2' C151 2.259(11)
Ag2' C142 2.437(10)
Ag2' Ag17 2.639(2)
Ag2' Ag16 2.887(3)
Ag2' Ag11 3.229(2)
Ag2' Ag3 3.313(3)
Ag3 C81 2.097(11)
Ag3 C111 2.104(10)
Ag3 Ag11 2.8855(10)
Ag3 Ag12 2.9225(11)
Ag3 Ag5 2.9393(9)
Ag4 C71 2.068(9)
Ag4 C61 2.109(9)
Ag4 Ag6 2.8470(10)
Ag4 Ag13 2.8588(10)
Ag4 Ag8 2.9114(10)
Ag4 Ag10 2.9117(10)
Ag5 C41 2.304(9)
Ag5 C81 2.373(8)
Ag5 C11 2.528(9)
Ag5 Ag9 2.9259(11)
Ag5 Ag19 2.9314(10)
Ag6 C71 2.309(9)
Ag6 C31 2.313(9)
Ag6 C41 2.333(9)
Ag6 C32 2.637(8)
Ag6 Ag9 2.9915(10)
Ag6 Ag19 2.9942(10)
Ag7 C91 2.106(8)
Ag7 C121 2.166(10)
Ag7 Ag18 2.9481(9)
Ag7 Ag13 3.0104(11)
Ag7 Ag14 3.0162(11)
Ag7 Ag11 3.3485(10)
Ag8 C21 2.327(9)
Ag8 C61 2.342(9)
Ag8 C31 2.525(10)
Ag8 O1 2.551(6)
Ag8 Ag19 2.9177(10)
Ag8 Ag18 3.1448(9)
Ag8 Ag12 3.2951(10)
Ag9 C101 2.052(11)
Ag9 C41 2.057(8)
Ag9 Ag10 3.0881(10)
Ag10 C51 2.252(8)
Ag10 C101 2.332(11)
Ag10 C71 2.526(9)
Ag10 O3 2.559(8)
Ag10 C102 2.622(12)
Ag10 Ag15 2.9076(11)
Ag11 C111 2.341(8)
Ag11 C141 2.395(10)
Ag11 C121 2.404(9)
Ag11 O2 2.450(7)
Ag11 Ag16 3.0240(10)
Ag11 Ag18 3.0307(10)
Ag12 C21 2.352(9)
Ag12 C11 2.365(9)
Ag12 C111 2.371(8)
Ag12 Ag19 2.8463(9)
Ag12 Ag18 2.9400(10)
Ag13 C91 2.247(8)
Ag13 C61 2.270(8)
Ag13 C51 2.623(10)
Ag13 Ag15 2.9475(12)
Ag14 C131 2.216(11)
Ag14 C161 2.303(11)
Ag14 C91 2.418(8)
Ag14 Ag16 2.9526(11)
Ag14 Ag17 3.0055(13)
Ag14 Ag15 3.2391(12)
Ag15 C161 2.095(11)
Ag15 C51 2.100(11)
Ag15 Ag17 2.9280(13)
Ag16 C131 2.057(13)
Ag16 C141 2.097(10)
Ag17 C151 2.223(10)
Ag17 C161 2.282(11)
Ag17 O2 2.572(7)
Ag18 C21 2.080(9)
Ag18 C121 2.111(8)
Ag19 C31 2.073(9)
Ag19 C11 2.077(8)
C1 O1 1.253(9)
C1 O3 1.286(10)
C1 O2 1.298(10)
C11 C12 1.225(11)
C12 C13 1.470(12)
C13 C14 1.466(17)
C13 C16 1.506(14)
C13 C15 1.568(18)
C21 C22 1.206(11)
C22 C23 1.492(13)
C23 C24 1.504(16)
C23 C25 1.536(15)
C23 C26 1.548(14)
C31 C32 1.222(11)
C32 C33 1.496(12)
C33 C34 1.513(15)
C33 C35 1.519(15)
C33 C36 1.541(14)
C41 C42 1.221(11)
C42 C43 1.466(12)
C43 C45 1.506(14)
C43 C44 1.507(17)
C43 C46 1.525(14)
C51 C52 1.208(12)
C52 C53 1.462(15)
C53 C55 1.42(2)
C53 C56 1.473(18)
C53 C54 1.47(2)
C61 C62 1.184(12)
C62 C63 1.464(14)
C63 C64 1.488(18)
C63 C66 1.512(15)
C63 C65 1.519(19)
C71 C72 1.232(12)
C72 C73 1.461(14)
C73 C74 1.51(2)
C73 C75 1.507(18)
C73 C76 1.52(2)
C81 C82 1.229(13)
C82 C83 1.464(15)
C83 C86 1.509(17)
C83 C85 1.532(16)
C83 C84 1.541(15)
C91 C92 1.176(12)
C92 C93 1.499(13)
C93 C95 1.41(2)
C93 C94 1.53(2)
C93 C96 1.56(2)
C101 C102 1.244(17)
C102 C103 1.464(18)
C103 C104 1.50(2)
C103 C105 1.52(2)
C103 C106 1.57(2)
C111 C112 1.190(12)
C112 C113 1.482(14)
C113 C114 1.404(18)
C113 C115 1.42(2)
C113 C116 1.514(18)
C121 C122 1.205(12)
C122 C123 1.477(14)
C123 C126 1.491(18)
C123 C125 1.501(19)
C123 C124 1.549(18)
C131 C132 1.164(16)
C132 C133 1.518(19)
C133 C134 1.40(3)
C133 C136 1.51(2)
C133 C135 1.70(3)
C141 C142 1.180(13)
C142 C143 1.463(13)
C143 C145 1.475(18)
C143 C146 1.491(15)
C143 C144 1.513(18)
C151 C152 1.219(12)
C152 C153 1.479(15)
C153 C154 1.465(19)
C153 C156 1.468(19)
C153 C155 1.54(2)
C161 C162 1.186(14)
C162 C163 1.434(19)
C163 C165 1.30(3)
C163 C164 1.45(4)
C163 C166 1.58(4)
B1 F2 1.290(12)
B1 F3 1.335(13)
B1 F4 1.336(11)
B1 F3' 1.348(13)
B1 F2' 1.365(14)
B1 F1 1.372(13)
B1 F1' 1.388(13)
F1 F3' 1.49(2)
F1 F1' 1.50(2)
F2 F1' 1.05(2)
F2 F2' 1.31(2)
F3 F3' 0.93(2)
F3 F2' 1.50(3)
O1S C1S 1.58(3)
